data_1577068
loop_
_publ_author_name
'Rubio, Victoria P.'
'Durham, Mckinley H.'
'Scurria, Matthew'
'Kerr, Tyler A.'
'Gutierrez, Osvaldo'
'Spokoyny, Alex'

_publ_section_title
;
 Bridging Lewis Acidic Antimony Centers with Electron-Withdrawing
 Carborane Cages
;
_journal_name_full 'Chemical Science'
_journal_paper_doi 10.1039/D6SC00316H
_journal_year 2026
_chemical_formula_moiety 'C26 H30 B10 Cl2 O Sb2'
_chemical_formula_sum 'C26 H30 B10 Cl2 O Sb2'
_chemical_formula_weight 781.00
_space_group_crystal_system monoclinic
_space_group_IT_number 14
_space_group_name_Hall '-P 2yn'
_space_group_name_H-M_alt 'P 1 21/n 1'
_atom_sites_solution_hydrogens geom
_atom_sites_solution_primary direct
_audit_creation_method
;FinalCif V154 by Daniel Kratzert, Freiburg 2025, 
https://dkratzert.de/finalcif.html
;
_audit_update_record
;
2025-12-10 deposited with the CCDC.	2026-04-06 downloaded from the CCDC.
;
_cell_angle_alpha 90
_cell_angle_beta 101.726(5)
_cell_angle_gamma 90
_cell_formula_units_Z 4
_cell_length_a 12.465(3)
_cell_length_b 15.988(3)
_cell_length_c 15.958(3)
_cell_measurement_reflns_used 1941
_cell_measurement_temperature 100(2)
_cell_measurement_theta_max 24.8905
_cell_measurement_theta_min 2.285
_cell_volume 3113.9(11)
_computing_cell_refinement 'SAINT V8.41'
_computing_data_collection 'Bruker BIS 2021.1.0.5/14-Jul-2021 and APEX3_2019.11-0'
_computing_data_reduction 'SAINT V8.41'
_computing_molecular_graphics 'ShelXle (H\"ubschle 2011)'
_computing_structure_refinement 'SHELXL-2019/2 (Sheldrick, 2019)'
_computing_structure_solution 'SHELXT (G. Sheldrick)'
_diffrn_ambient_environment N~2~
_diffrn_ambient_temperature 100(2)
_diffrn_detector CCD
_diffrn_detector_type 'Bruker Apex-II CCD'
_diffrn_measured_fraction_theta_full 1.000
_diffrn_measured_fraction_theta_max 0.991
_diffrn_measurement_device 'three-circle diffractometer'
_diffrn_measurement_device_type 'Bruker D8 three-axis goniometer'
_diffrn_measurement_method 'omega and phi scans'
_diffrn_radiation_monochromator Triumph
_diffrn_radiation_probe x-ray
_diffrn_radiation_type MoK\a
_diffrn_radiation_wavelength 0.71073
_diffrn_reflns_av_R_equivalents 0.1336
_diffrn_reflns_av_unetI/netI 0.1613
_diffrn_reflns_Laue_measured_fraction_full 1.000
_diffrn_reflns_Laue_measured_fraction_max 0.991
_diffrn_reflns_limit_h_max 15
_diffrn_reflns_limit_h_min -15
_diffrn_reflns_limit_k_max 19
_diffrn_reflns_limit_k_min 0
_diffrn_reflns_limit_l_max 19
_diffrn_reflns_limit_l_min 0
_diffrn_reflns_number 14192
_diffrn_reflns_point_group_measured_fraction_full 1.000
_diffrn_reflns_point_group_measured_fraction_max 0.991
_diffrn_reflns_theta_full 25.242
_diffrn_reflns_theta_max 26.388
_diffrn_reflns_theta_min 1.822
_diffrn_source 'sealed X-ray tube'
_diffrn_source_current 30
_diffrn_source_type K780
_diffrn_source_voltage 50
_exptl_absorpt_coefficient_mu 1.928
_exptl_absorpt_correction_T_max 0.045235
_exptl_absorpt_correction_T_min 0.019164
_exptl_absorpt_correction_type multi-scan
_exptl_absorpt_process_details
;TWINABS - Bruker AXS scaling for twinned crystals - Version 2012/1: Krause, L., 
Herbst-Irmer, R., Sheldrick G.M. & Stalke D., J. Appl. Cryst. 48 (2015) 3-10
;
_exptl_crystal_colour colourless
_exptl_crystal_density_diffrn 1.666
_exptl_crystal_description plate
_exptl_crystal_F_000 1520
_exptl_crystal_size_max 0.121
_exptl_crystal_size_mid 0.082
_exptl_crystal_size_min 0.046
_refine_diff_density_max 1.683
_refine_diff_density_min -1.191
_refine_diff_density_rms 0.222
_refine_ls_extinction_method none
_refine_ls_goodness_of_fit_ref 1.000
_refine_ls_hydrogen_treatment constr
_refine_ls_matrix_type full
_refine_ls_number_parameters 372
_refine_ls_number_reflns 14192
_refine_ls_number_restraints 0
_refine_ls_restrained_S_all 1.000
_refine_ls_R_factor_all 0.1623
_refine_ls_R_factor_gt 0.0730
_refine_ls_shift/su_max 0.000
_refine_ls_shift/su_mean 0.000
_refine_ls_structure_factor_coef Fsqd
_refine_ls_weighting_details 'w=1/[\s^2^(Fo^2^)+(0.0404P)^2^] where P=(Fo^2^+2Fc^2^)/3'
_refine_ls_weighting_scheme calc
_refine_ls_wR_factor_gt 0.1135
_refine_ls_wR_factor_ref 0.1404
_reflns_Friedel_coverage 0.000
_reflns_number_gt 7452
_reflns_number_total 14192
_reflns_threshold_expression 'I > 2\s(I)'
_twin_special_details 'The data was integrated as a 2-component twin.'
_twin_individual_id 2
_twin_individual_twin_matrix_11 0.00418
_twin_individual_twin_matrix_12 0.00304
_twin_individual_twin_matrix_13 1.00077
_twin_individual_twin_matrix_21 0.99924
_twin_individual_twin_matrix_22 -0.03951
_twin_individual_twin_matrix_23 -0.01696
_twin_individual_twin_matrix_31 0.03663
_twin_individual_twin_matrix_32 0.99846
_twin_individual_twin_matrix_33 -0.00543
_cod_data_source_file d6sc00316h2.cif
_cod_data_source_block as119vr
_cod_depositor_comments
;
The following automatic conversions were performed:

data item '_diffrn_radiation_probe' value 'X-ray' was changed to
'x-ray' in accordance with the
/home/data/users/saulius/crontab/automatic-downloads/rss-feeds/RSC/lib/dictionaries/cif_core.dic
dictionary named 'cif_core.dic' version 2.4.2 last updated on
2011-04-26.

Automatic conversion script
Id: cif_fix_values 8170 2020-07-09 18:12:32Z antanas 
;
_cod_original_cell_volume 3114.0(11)
_cod_original_sg_symbol_H-M 'P 21/n'
_cod_database_code 1577068
_shelx_shelxl_version_number 2019/3
_shelx_space_group_comment
;
The symmetry employed for this shelxl refinement is uniquely defined
by the following loop, which should always be used as a source of
symmetry information in preference to the above space-group names.
They are only intended as comments.
;
_shelx_estimated_absorpt_t_min 0.800
_shelx_estimated_absorpt_t_max 0.917
_diffrn_measurement_ambient_temperature_device_make 'Oxford Cryostream 700'

loop_
_space_group_symop_operation_xyz
'x, y, z'
'-x+1/2, y+1/2, -z+1/2'
'-x, -y, -z'
'x-1/2, -y-1/2, z-1/2'

loop_
_atom_site_label
_atom_site_type_symbol
_atom_site_fract_x
_atom_site_fract_y
_atom_site_fract_z
_atom_site_U_iso_or_equiv
_atom_site_adp_type
_atom_site_occupancy
_atom_site_site_symmetry_order
_atom_site_calc_flag
_atom_site_refinement_flags_posn
_atom_site_refinement_flags_adp
_atom_site_refinement_flags_occupancy
_atom_site_disorder_assembly
_atom_site_disorder_group
Sb1 Sb 0.21681(5) 0.41263(5) 0.13791(4) 0.02050(19) Uani 1 1 d . . . . .
Sb2 Sb 0.47869(5) 0.41250(5) 0.28463(4) 0.01961(19) Uani 1 1 d . . . . .
Cl1 Cl 0.0908(2) 0.36248(17) 0.00773(16) 0.0290(7) Uani 1 1 d . . . . .
Cl2 Cl 0.6609(2) 0.34990(17) 0.34177(15) 0.0274(6) Uani 1 1 d . . . . .
O1 O 0.3282(5) 0.4511(4) 0.2371(4) 0.0176(15) Uani 1 1 d . . . . .
C1 C 0.3225(9) 0.3070(6) 0.1292(6) 0.020(2) Uani 1 1 d . . . . .
C2 C 0.4442(9) 0.3050(6) 0.2001(6) 0.021(2) Uani 1 1 d . . . . .
C3 C 0.0975(9) 0.3983(6) 0.2141(6) 0.022(2) Uani 1 1 d . . . . .
C4 C -0.0133(9) 0.3902(6) 0.1791(7) 0.029(3) Uani 1 1 d . . . . .
H4 H -0.038471 0.387908 0.118773 0.034 Uiso 1 1 calc R U . . .
C5 C -0.0870(9) 0.3855(7) 0.2336(7) 0.037(3) Uani 1 1 d . . . . .
H5A H -0.163119 0.380572 0.210037 0.044 Uiso 1 1 calc R U . . .
C6 C -0.0519(9) 0.3879(7) 0.3213(7) 0.031(3) Uani 1 1 d . . . . .
H6A H -0.103356 0.385354 0.357687 0.037 Uiso 1 1 calc R U . . .
C7 C 0.0576(9) 0.3938(6) 0.3552(7) 0.028(3) Uani 1 1 d . . . . .
H7 H 0.082259 0.394342 0.415599 0.034 Uiso 1 1 calc R U . . .
C8 C 0.1337(9) 0.3992(6) 0.3022(6) 0.027(3) Uani 1 1 d . . . . .
H8A H 0.209672 0.403522 0.326373 0.032 Uiso 1 1 calc R U . . .
C9 C 0.2366(9) 0.5233(7) 0.0703(6) 0.022(3) Uani 1 1 d . . . . .
C10 C 0.2118(9) 0.5989(7) 0.1030(6) 0.026(3) Uani 1 1 d . . . . .
H10A H 0.184322 0.601232 0.154310 0.032 Uiso 1 1 calc R U . . .
C11 C 0.2275(9) 0.6710(7) 0.0601(7) 0.030(3) Uani 1 1 d . . . . .
H11 H 0.207897 0.723350 0.080895 0.036 Uiso 1 1 calc R U . . .
C12 C 0.2709(9) 0.6689(7) -0.0122(6) 0.025(3) Uani 1 1 d . . . . .
H12A H 0.283038 0.719335 -0.040279 0.030 Uiso 1 1 calc R U . . .
C13 C 0.2971(9) 0.5923(7) -0.0441(6) 0.028(3) Uani 1 1 d . . . . .
H13 H 0.328434 0.590757 -0.093592 0.034 Uiso 1 1 calc R U . . .
C14 C 0.2780(9) 0.5188(7) -0.0048(6) 0.025(3) Uani 1 1 d . . . . .
H14 H 0.292514 0.466298 -0.028008 0.030 Uiso 1 1 calc R U . . .
C15 C 0.5512(9) 0.5200(7) 0.2413(6) 0.024(3) Uani 1 1 d . . . . .
C16 C 0.4832(9) 0.5881(7) 0.2191(6) 0.031(3) Uani 1 1 d . . . . .
H16 H 0.407436 0.584463 0.220052 0.038 Uiso 1 1 calc R U . . .
C17 C 0.5276(10) 0.6625(7) 0.1953(7) 0.034(3) Uani 1 1 d . . . . .
H17 H 0.482419 0.710438 0.181596 0.041 Uiso 1 1 calc R U . . .
C18 C 0.6370(11) 0.6661(7) 0.1916(6) 0.035(3) Uani 1 1 d . . . . .
H18 H 0.666692 0.716803 0.175084 0.041 Uiso 1 1 calc R U . . .
C19 C 0.7033(10) 0.5979(8) 0.2115(6) 0.034(3) Uani 1 1 d . . . . .
H19 H 0.778385 0.601028 0.207951 0.041 Uiso 1 1 calc R U . . .
C20 C 0.6606(10) 0.5239(7) 0.2368(6) 0.029(3) Uani 1 1 d . . . . .
H20 H 0.706400 0.476330 0.250914 0.035 Uiso 1 1 calc R U . . .
C21 C 0.4404(8) 0.4047(7) 0.4068(5) 0.019(2) Uani 1 1 d . . . . .
C22 C 0.3724(9) 0.4657(6) 0.4313(6) 0.022(2) Uani 1 1 d . . . . .
H22 H 0.348315 0.512015 0.395009 0.026 Uiso 1 1 calc R U . . .
C23 C 0.3409(9) 0.4578(7) 0.5091(6) 0.028(3) Uani 1 1 d . . . . .
H23 H 0.296484 0.499717 0.527019 0.034 Uiso 1 1 calc R U . . .
C24 C 0.3733(9) 0.3894(6) 0.5611(6) 0.026(3) Uani 1 1 d . . . . .
H24 H 0.348550 0.383074 0.613293 0.031 Uiso 1 1 calc R U . . .
C25 C 0.4420(9) 0.3302(7) 0.5369(6) 0.026(3) Uani 1 1 d . . . . .
H25 H 0.465269 0.283917 0.573312 0.031 Uiso 1 1 calc R U . . .
C26 C 0.4771(8) 0.3373(6) 0.4611(6) 0.022(2) Uani 1 1 d . . . . .
H26 H 0.525604 0.297001 0.445704 0.026 Uiso 1 1 calc R U . . .
B3 B 0.3412(11) 0.2397(7) 0.2154(8) 0.024(3) Uani 1 1 d . . . . .
H3 H 0.297411 0.245668 0.269809 0.029 Uiso 1 1 calc R U . . .
B4 B 0.2724(11) 0.2088(7) 0.1107(7) 0.024(3) Uani 1 1 d . . . . .
H4A H 0.182884 0.193447 0.095788 0.028 Uiso 1 1 calc R U . . .
B5 B 0.3356(11) 0.2607(8) 0.0351(7) 0.026(3) Uani 1 1 d . . . . .
H5 H 0.288526 0.279093 -0.029743 0.031 Uiso 1 1 calc R U . . .
B6 B 0.4401(10) 0.3249(8) 0.0924(7) 0.023(3) Uani 1 1 d . . . . .
H6 H 0.461017 0.386713 0.066795 0.027 Uiso 1 1 calc R U . . .
B7 B 0.4793(11) 0.2059(7) 0.2312(8) 0.024(3) Uani 1 1 d . . . . .
H7A H 0.527275 0.188699 0.296078 0.029 Uiso 1 1 calc R U . . .
B8 B 0.3723(11) 0.1412(8) 0.1742(7) 0.025(3) Uani 1 1 d . . . . .
H8 H 0.349383 0.080675 0.201195 0.030 Uiso 1 1 calc R U . . .
B9 B 0.3687(11) 0.1555(8) 0.0634(7) 0.029(3) Uani 1 1 d . . . . .
H9 H 0.343195 0.103217 0.016866 0.034 Uiso 1 1 calc R U . . .
B10 B 0.4723(11) 0.2276(8) 0.0510(8) 0.025(3) Uani 1 1 d . . . . .
H10 H 0.516351 0.224000 -0.003499 0.030 Uiso 1 1 calc R U . . .
B11 B 0.5419(11) 0.2580(8) 0.1554(7) 0.027(3) Uani 1 1 d . . . . .
H11A H 0.630982 0.274887 0.170155 0.032 Uiso 1 1 calc R U . . .
B12 B 0.4948(11) 0.1532(8) 0.1361(7) 0.026(3) Uani 1 1 d . . . . .
H12 H 0.553214 0.099699 0.137458 0.031 Uiso 1 1 calc R U . . .

loop_
_atom_site_aniso_label
_atom_site_aniso_U_11
_atom_site_aniso_U_22
_atom_site_aniso_U_33
_atom_site_aniso_U_23
_atom_site_aniso_U_13
_atom_site_aniso_U_12
Sb1 0.0179(4) 0.0225(4) 0.0205(4) 0.0007(3) 0.0024(3) -0.0010(4)
Sb2 0.0170(4) 0.0217(4) 0.0197(4) -0.0005(3) 0.0027(3) -0.0009(4)
Cl1 0.0237(17) 0.0331(17) 0.0278(15) -0.0035(12) -0.0006(12) -0.0016(13)
Cl2 0.0219(16) 0.0334(17) 0.0255(14) -0.0019(11) 0.0016(11) 0.0031(13)
O1 0.008(4) 0.025(4) 0.016(3) 0.004(3) -0.006(3) 0.000(3)
C1 0.025(7) 0.013(6) 0.023(5) -0.001(4) 0.006(5) -0.005(5)
C2 0.021(7) 0.023(6) 0.018(5) -0.008(4) 0.003(5) 0.001(5)
C3 0.024(6) 0.019(7) 0.026(6) 0.001(4) 0.009(5) -0.001(5)
C4 0.025(7) 0.034(8) 0.025(6) -0.003(5) -0.001(5) 0.001(5)
C5 0.012(7) 0.064(10) 0.035(7) -0.003(6) 0.004(5) -0.002(6)
C6 0.020(7) 0.040(8) 0.036(7) -0.002(5) 0.013(5) 0.000(5)
C7 0.034(8) 0.028(7) 0.025(6) -0.002(5) 0.009(5) -0.002(5)
C8 0.016(6) 0.037(8) 0.027(6) 0.004(5) 0.003(5) -0.005(5)
C9 0.019(6) 0.032(7) 0.013(5) 0.004(4) -0.003(5) 0.003(5)
C10 0.022(6) 0.035(8) 0.021(5) 0.000(5) 0.001(5) 0.003(6)
C11 0.030(8) 0.026(7) 0.032(6) 0.001(5) 0.002(6) 0.000(6)
C12 0.023(7) 0.022(7) 0.029(6) 0.002(5) 0.003(5) -0.001(5)
C13 0.024(6) 0.032(7) 0.029(6) 0.007(6) 0.007(5) 0.004(6)
C14 0.025(7) 0.024(7) 0.024(6) -0.004(5) 0.003(5) -0.001(5)
C15 0.022(7) 0.025(7) 0.021(6) 0.001(5) -0.002(5) -0.011(5)
C16 0.027(7) 0.036(7) 0.029(6) 0.007(6) 0.000(5) -0.011(7)
C17 0.027(8) 0.028(7) 0.042(7) 0.006(5) -0.004(6) -0.004(6)
C18 0.052(10) 0.026(7) 0.024(6) -0.001(5) 0.003(6) -0.009(7)
C19 0.030(7) 0.046(8) 0.028(6) -0.007(6) 0.010(5) -0.017(7)
C20 0.031(7) 0.029(7) 0.031(6) -0.008(5) 0.011(5) -0.005(6)
C21 0.013(5) 0.029(6) 0.013(5) -0.001(5) -0.004(4) -0.003(5)
C22 0.021(6) 0.017(6) 0.026(6) -0.002(4) 0.001(5) 0.004(5)
C23 0.024(7) 0.029(7) 0.029(6) -0.012(5) -0.001(5) 0.000(5)
C24 0.023(7) 0.032(7) 0.021(6) 0.000(4) 0.002(5) -0.009(5)
C25 0.028(7) 0.024(7) 0.023(6) 0.003(5) 0.003(5) 0.000(5)
C26 0.012(6) 0.025(7) 0.027(6) 0.000(5) 0.001(5) -0.001(5)
B3 0.021(7) 0.031(7) 0.019(6) 0.008(6) -0.004(5) -0.011(7)
B4 0.029(8) 0.021(8) 0.019(6) -0.004(5) 0.001(6) -0.005(6)
B5 0.034(9) 0.022(8) 0.022(7) -0.004(5) 0.007(6) -0.001(6)
B6 0.016(7) 0.030(8) 0.021(6) -0.005(5) 0.001(5) -0.003(6)
B7 0.024(8) 0.022(8) 0.027(7) 0.001(5) 0.005(6) 0.000(6)
B8 0.028(8) 0.024(8) 0.022(6) 0.003(5) 0.002(6) -0.003(6)
B9 0.029(8) 0.037(8) 0.018(7) -0.007(5) 0.001(6) 0.006(7)
B10 0.024(8) 0.018(7) 0.036(7) -0.004(5) 0.014(6) -0.001(6)
B11 0.026(8) 0.027(8) 0.032(7) 0.000(6) 0.017(6) -0.001(6)
B12 0.033(9) 0.019(7) 0.026(7) -0.001(5) 0.004(6) -0.005(6)

loop_
_atom_type_symbol
_atom_type_description
_atom_type_scat_dispersion_real
_atom_type_scat_dispersion_imag
_atom_type_scat_source
C C 0.0033 0.0016 'International Tables Vol C Tables 4.2.6.8 and 6.1.1.4'
B B 0.0013 0.0007 'International Tables Vol C Tables 4.2.6.8 and 6.1.1.4'
Cl Cl 0.1484 0.1585 'International Tables Vol C Tables 4.2.6.8 and 6.1.1.4'
O O 0.0106 0.0060 'International Tables Vol C Tables 4.2.6.8 and 6.1.1.4'
Sb Sb -0.5866 1.5461 'International Tables Vol C Tables 4.2.6.8 and 6.1.1.4'
H H 0.0000 0.0000 'International Tables Vol C Tables 4.2.6.8 and 6.1.1.4'

loop_
_geom_angle_atom_site_label_1
_geom_angle_atom_site_label_2
_geom_angle_atom_site_label_3
_geom_angle
_geom_angle_site_symmetry_1
_geom_angle_site_symmetry_3
_geom_angle_publ_flag
O1 Sb1 C9 90.7(3) . . ?
O1 Sb1 C3 92.0(3) . . ?
C9 Sb1 C3 123.6(4) . . ?
O1 Sb1 C1 87.5(3) . . ?
C9 Sb1 C1 119.0(4) . . ?
C3 Sb1 C1 117.4(4) . . ?
O1 Sb1 Cl1 175.1(2) . . ?
C9 Sb1 Cl1 87.9(3) . . ?
C3 Sb1 Cl1 92.7(3) . . ?
C1 Sb1 Cl1 89.1(3) . . ?
O1 Sb2 C21 89.9(3) . . ?
O1 Sb2 C15 93.2(4) . . ?
C21 Sb2 C15 122.8(4) . . ?
O1 Sb2 C2 87.5(3) . . ?
C21 Sb2 C2 118.4(4) . . ?
C15 Sb2 C2 118.8(4) . . ?
O1 Sb2 Cl2 174.4(2) . . ?
C21 Sb2 Cl2 89.9(3) . . ?
C15 Sb2 Cl2 91.6(3) . . ?
C2 Sb2 Cl2 87.7(3) . . ?
Sb2 O1 Sb1 131.9(3) . . ?
B4 C1 C2 110.3(8) . . ?
B4 C1 B6 114.0(8) . . ?
C2 C1 B6 61.3(6) . . ?
B4 C1 B5 62.8(7) . . ?
C2 C1 B5 110.1(8) . . ?
B6 C1 B5 62.0(7) . . ?
B4 C1 B3 63.0(6) . . ?
C2 C1 B3 59.9(6) . . ?
B6 C1 B3 113.0(8) . . ?
B5 C1 B3 114.1(8) . . ?
B4 C1 Sb1 121.8(7) . . ?
C2 C1 Sb1 116.4(6) . . ?
B6 C1 Sb1 117.8(7) . . ?
B5 C1 Sb1 124.2(7) . . ?
B3 C1 Sb1 114.9(7) . . ?
B7 C2 C1 110.9(8) . . ?
B7 C2 B11 63.0(7) . . ?
C1 C2 B11 110.3(7) . . ?
B7 C2 B3 62.8(7) . . ?
C1 C2 B3 60.8(6) . . ?
B11 C2 B3 114.3(8) . . ?
B7 C2 B6 114.6(8) . . ?
C1 C2 B6 59.7(6) . . ?
B11 C2 B6 63.1(6) . . ?
B3 C2 B6 112.4(8) . . ?
B7 C2 Sb2 123.5(6) . . ?
C1 C2 Sb2 115.8(6) . . ?
B11 C2 Sb2 122.7(7) . . ?
B3 C2 Sb2 117.0(7) . . ?
B6 C2 Sb2 115.5(7) . . ?
C8 C3 C4 120.1(10) . . ?
C8 C3 Sb1 117.4(8) . . ?
C4 C3 Sb1 122.5(7) . . ?
C3 C4 C5 118.9(10) . . ?
C6 C5 C4 121.3(11) . . ?
C7 C6 C5 119.4(11) . . ?
C6 C7 C8 120.7(10) . . ?
C3 C8 C7 119.5(10) . . ?
C10 C9 C14 121.3(10) . . ?
C10 C9 Sb1 118.9(7) . . ?
C14 C9 Sb1 119.8(8) . . ?
C11 C10 C9 118.8(10) . . ?
C12 C11 C10 121.2(11) . . ?
C11 C12 C13 119.6(10) . . ?
C14 C13 C12 120.6(10) . . ?
C13 C14 C9 118.4(10) . . ?
C16 C15 C20 120.7(10) . . ?
C16 C15 Sb2 116.3(8) . . ?
C20 C15 Sb2 122.9(8) . . ?
C15 C16 C17 119.1(11) . . ?
C18 C17 C16 119.9(11) . . ?
C19 C18 C17 120.9(11) . . ?
C18 C19 C20 119.8(11) . . ?
C15 C20 C19 119.6(11) . . ?
C22 C21 C26 120.2(9) . . ?
C22 C21 Sb2 118.8(7) . . ?
C26 C21 Sb2 120.9(7) . . ?
C23 C22 C21 119.1(9) . . ?
C22 C23 C24 120.7(10) . . ?
C25 C24 C23 119.6(10) . . ?
C26 C25 C24 121.1(10) . . ?
C25 C26 C21 119.2(10) . . ?
C2 B3 C1 59.3(6) . . ?
C2 B3 B7 58.0(7) . . ?
C1 B3 B7 105.9(9) . . ?
C2 B3 B8 105.1(9) . . ?
C1 B3 B8 105.2(8) . . ?
B7 B3 B8 60.3(7) . . ?
C2 B3 B4 105.5(8) . . ?
C1 B3 B4 57.6(6) . . ?
B7 B3 B4 108.4(9) . . ?
B8 B3 B4 60.6(7) . . ?
C1 B4 B9 105.3(9) . . ?
C1 B4 B5 59.1(6) . . ?
B9 B4 B5 60.0(7) . . ?
C1 B4 B3 59.4(6) . . ?
B9 B4 B3 107.2(9) . . ?
B5 B4 B3 108.2(9) . . ?
C1 B4 B8 105.7(9) . . ?
B9 B4 B8 59.8(7) . . ?
B5 B4 B8 108.2(10) . . ?
B3 B4 B8 59.5(7) . . ?
C1 B5 B10 105.5(8) . . ?
C1 B5 B6 59.0(6) . . ?
B10 B5 B6 60.4(7) . . ?
C1 B5 B9 104.3(8) . . ?
B10 B5 B9 60.5(7) . . ?
B6 B5 B9 108.2(9) . . ?
C1 B5 B4 58.1(6) . . ?
B10 B5 B4 108.3(9) . . ?
B6 B5 B4 107.6(8) . . ?
B9 B5 B4 59.6(7) . . ?
C1 B6 C2 59.0(6) . . ?
C1 B6 B5 59.1(6) . . ?
C2 B6 B5 106.1(8) . . ?
C1 B6 B10 104.9(8) . . ?
C2 B6 B10 104.2(8) . . ?
B5 B6 B10 59.5(7) . . ?
C1 B6 B11 105.4(8) . . ?
C2 B6 B11 57.6(6) . . ?
B5 B6 B11 107.8(9) . . ?
B10 B6 B11 59.9(7) . . ?
C2 B7 B3 59.1(7) . . ?
C2 B7 B11 58.9(6) . . ?
B3 B7 B11 108.0(9) . . ?
C2 B7 B12 105.1(8) . . ?
B3 B7 B12 107.1(9) . . ?
B11 B7 B12 60.2(7) . . ?
C2 B7 B8 105.7(9) . . ?
B3 B7 B8 60.0(7) . . ?
B11 B7 B8 108.2(9) . . ?
B12 B7 B8 59.4(7) . . ?
B12 B8 B9 59.4(7) . . ?
B12 B8 B3 107.5(9) . . ?
B9 B8 B3 106.9(9) . . ?
B12 B8 B7 60.2(7) . . ?
B9 B8 B7 107.3(9) . . ?
B3 B8 B7 59.7(7) . . ?
B12 B8 B4 106.8(9) . . ?
B9 B8 B4 59.1(7) . . ?
B3 B8 B4 59.9(7) . . ?
B7 B8 B4 107.4(8) . . ?
B12 B9 B4 108.9(8) . . ?
B12 B9 B5 108.7(9) . . ?
B4 B9 B5 60.4(7) . . ?
B12 B9 B10 60.8(7) . . ?
B4 B9 B10 108.0(9) . . ?
B5 B9 B10 59.3(7) . . ?
B12 B9 B8 60.1(7) . . ?
B4 B9 B8 61.1(7) . . ?
B5 B9 B8 109.5(9) . . ?
B10 B9 B8 108.9(9) . . ?
B5 B10 B6 60.1(7) . . ?
B5 B10 B9 60.2(7) . . ?
B6 B10 B9 107.7(9) . . ?
B5 B10 B11 109.1(8) . . ?
B6 B10 B11 61.0(7) . . ?
B9 B10 B11 107.5(9) . . ?
B5 B10 B12 108.0(9) . . ?
B6 B10 B12 108.4(8) . . ?
B9 B10 B12 59.1(7) . . ?
B11 B10 B12 60.0(7) . . ?
C2 B11 B7 58.1(6) . . ?
C2 B11 B12 104.4(9) . . ?
B7 B11 B12 60.1(7) . . ?
C2 B11 B10 104.9(9) . . ?
B7 B11 B10 108.1(9) . . ?
B12 B11 B10 60.1(7) . . ?
C2 B11 B6 59.3(6) . . ?
B7 B11 B6 107.5(9) . . ?
B12 B11 B6 107.0(9) . . ?
B10 B11 B6 59.1(7) . . ?
B9 B12 B8 60.5(7) . . ?
B9 B12 B7 108.4(9) . . ?
B8 B12 B7 60.4(7) . . ?
B9 B12 B11 108.3(9) . . ?
B8 B12 B11 108.6(9) . . ?
B7 B12 B11 59.7(7) . . ?
B9 B12 B10 60.1(7) . . ?
B8 B12 B10 108.7(9) . . ?
B7 B12 B10 107.8(9) . . ?
B11 B12 B10 60.0(7) . . ?

loop_
_geom_bond_atom_site_label_1
_geom_bond_atom_site_label_2
_geom_bond_distance
_geom_bond_site_symmetry_2
_geom_bond_publ_flag
Sb1 O1 1.980(6) . ?
Sb1 C9 2.112(10) . ?
Sb1 C3 2.116(10) . ?
Sb1 C1 2.163(10) . ?
Sb1 Cl1 2.469(3) . ?
Sb2 O1 1.973(6) . ?
Sb2 C21 2.102(9) . ?
Sb2 C15 2.122(10) . ?
Sb2 C2 2.174(9) . ?
Sb2 Cl2 2.480(3) . ?
C1 B4 1.693(15) . ?
C1 C2 1.699(14) . ?
C1 B6 1.711(16) . ?
C1 B5 1.712(14) . ?
C1 B3 1.725(14) . ?
C2 B7 1.691(15) . ?
C2 B11 1.705(15) . ?
C2 B3 1.710(16) . ?
C2 B6 1.738(14) . ?
C3 C8 1.387(13) . ?
C3 C4 1.388(14) . ?
C4 C5 1.390(15) . ?
C5 C6 1.379(14) . ?
C6 C7 1.366(14) . ?
C7 C8 1.395(14) . ?
C9 C10 1.377(14) . ?
C9 C14 1.399(13) . ?
C10 C11 1.376(14) . ?
C11 C12 1.370(14) . ?
C12 C13 1.389(14) . ?
C13 C14 1.376(14) . ?
C15 C16 1.381(15) . ?
C15 C20 1.382(15) . ?
C16 C17 1.396(14) . ?
C17 C18 1.378(16) . ?
C18 C19 1.367(15) . ?
C19 C20 1.391(15) . ?
C21 C22 1.400(13) . ?
C21 C26 1.400(13) . ?
C22 C23 1.382(13) . ?
C23 C24 1.383(14) . ?
C24 C25 1.382(14) . ?
C25 C26 1.371(13) . ?
B3 B7 1.773(18) . ?
B3 B8 1.779(17) . ?
B3 B4 1.786(16) . ?
B4 B9 1.762(18) . ?
B4 B5 1.775(17) . ?
B4 B8 1.797(17) . ?
B5 B10 1.753(17) . ?
B5 B6 1.762(17) . ?
B5 B9 1.768(18) . ?
B6 B10 1.768(17) . ?
B6 B11 1.802(17) . ?
B7 B11 1.774(17) . ?
B7 B12 1.781(17) . ?
B7 B8 1.785(17) . ?
B8 B12 1.766(18) . ?
B8 B9 1.774(16) . ?
B9 B12 1.754(18) . ?
B9 B10 1.773(18) . ?
B10 B11 1.783(17) . ?
B10 B12 1.784(17) . ?
B11 B12 1.782(17) . ?
